data_2241924
loop_
_publ_author_name
'Kubono, Koji'
'Kise, Ryuma'
'Kashiwagi, Yukiyasu'
'Tani, Keita'
'Yokoi, Kunihiko'

_publ_section_title
;
 Crystal structure of
 7-hydroxy-8-[(4-methylpiperazin-1-yl)methyl]-2<i>H</i>-chromen-2-one
;
_journal_coeditor_code IS5461
_journal_issue 12
_journal_name_full 'Acta Crystallographica Section E'
_journal_page_first 1751
_journal_page_last 1753
_journal_paper_doi 10.1107/S2056989016017217
_journal_volume 72
_journal_year 2016
_chemical_formula_iupac 'C15 H18 N2 O3'
_chemical_formula_moiety 'C15 H18 N2 O3'
_chemical_formula_sum 'C15 H18 N2 O3'
_chemical_formula_weight 274.31
_chemical_name_systematic
;
7-Hydroxy-8-[(4-methylpiperazin-1-yl)methyl]-2<i>H</i>-chromen-2-one
;
_space_group_crystal_system monoclinic
_space_group_IT_number 14
_space_group_name_Hall '-P 2ybc'
_space_group_name_H-M_alt 'P 1 21/c 1'
_symmetry_space_group_name_Hall '-P 2ybc'
_symmetry_space_group_name_H-M 'P 1 21/c 1'
_atom_sites_solution_hydrogens geom
_atom_sites_solution_primary direct
_atom_sites_solution_secondary difmap
_cell_angle_alpha 90.0000
_cell_angle_beta 106.9540(10)
_cell_angle_gamma 90.0000
_cell_formula_units_Z 4
_cell_length_a 15.3519(6)
_cell_length_b 9.4005(4)
_cell_length_c 9.9702(4)
_cell_measurement_reflns_used 6828
_cell_measurement_temperature 296
_cell_measurement_theta_max 27.42
_cell_measurement_theta_min 3.04
_cell_volume 1376.32(10)
_computing_cell_refinement
;
RAPID-AUTO (Rigaku, 2006)
;
_computing_data_collection
;
RAPID-AUTO (Rigaku, 2006)
;
_computing_data_reduction
;
RAPID-AUTO (Rigaku, 2006)
;
_computing_molecular_graphics
;
PLATON (Spek, 2015)
;
_computing_publication_material
;
CrystalStructure (Rigaku, 2016)
;
_computing_structure_refinement
;
SHELXL97 (Sheldrick, 2008)
;
_computing_structure_solution
;
SIR92 (Altomare <i>et al.</i>, 1993)
;
_diffrn_ambient_temperature 296
_diffrn_detector_area_resol_mean 10.000
_diffrn_measured_fraction_theta_full 0.999
_diffrn_measured_fraction_theta_max 0.998
_diffrn_measurement_device_type 'Rigaku R-AXIS RAPID'
_diffrn_measurement_method \w
_diffrn_radiation_type 'Mo K\a'
_diffrn_radiation_wavelength 0.71075
_diffrn_reflns_av_R_equivalents 0.0365
_diffrn_reflns_limit_h_max 19
_diffrn_reflns_limit_h_min -19
_diffrn_reflns_limit_k_max 12
_diffrn_reflns_limit_k_min -12
_diffrn_reflns_limit_l_max 11
_diffrn_reflns_limit_l_min -12
_diffrn_reflns_number 13237
_diffrn_reflns_theta_full 25.242
_diffrn_reflns_theta_max 27.430
_diffrn_reflns_theta_min 3.043
_diffrn_standards_number 0
_exptl_absorpt_coefficient_mu 0.093
_exptl_absorpt_correction_T_max 0.991
_exptl_absorpt_correction_T_min 0.823
_exptl_absorpt_correction_type multi-scan
_exptl_absorpt_process_details
;
(ABSCOR; Higashi, 1995)
;
_exptl_crystal_colour colorless
_exptl_crystal_density_diffrn 1.324
_exptl_crystal_density_method 'not measured'
_exptl_crystal_description block
_exptl_crystal_F_000 584.00
_exptl_crystal_size_max 0.200
_exptl_crystal_size_mid 0.100
_exptl_crystal_size_min 0.100
_refine_diff_density_max 0.19
_refine_diff_density_min -0.18
_refine_ls_extinction_method none
_refine_ls_goodness_of_fit_ref 1.049
_refine_ls_hydrogen_treatment mixed
_refine_ls_number_parameters 186
_refine_ls_number_reflns 3136
_refine_ls_number_restraints 0
_refine_ls_R_factor_all 0.1003
_refine_ls_R_factor_gt 0.0424
_refine_ls_shift/su_max 0.000
_refine_ls_structure_factor_coef Fsqd
_refine_ls_weighting_details 'w = 1/[\s^2^(Fo^2^)+(0.0829P)^2^+0.0112P] where P=(Fo^2^+2Fc^2^)/3'
_refine_ls_weighting_scheme calc
_refine_ls_wR_factor_gt 0.1154
_refine_ls_wR_factor_ref 0.1622
_reflns_number_gt 1566
_reflns_number_total 3136
_reflns_threshold_expression F^2^>2.0\s(F^2^)
_cod_data_source_file is5461sup1.cif
_cod_data_source_block I
_cod_database_code 2241924

loop_
_space_group_symop_id
_space_group_symop_operation_xyz
1 +X,+Y,+Z
2 -X,1/2+Y,1/2-Z
3 -X,-Y,-Z
4 +X,-1/2-Y,-1/2+Z

loop_
_atom_site_type_symbol
_atom_site_label
_atom_site_fract_x
_atom_site_fract_y
_atom_site_fract_z
_atom_site_U_iso_or_equiv
_atom_site_adp_type
_atom_site_calc_flag
_atom_site_occupancy
O O1 0.30930(10) -0.15085(16) 0.50405(16) 0.0643(4) Uani d 1
O O2 -0.04527(10) 0.32032(16) 0.48480(15) 0.0652(5) Uani d 1
O O3 0.06794(9) 0.17001(13) 0.49705(13) 0.0516(4) Uani d 1
N N4 0.26991(10) 0.05030(17) 0.31592(15) 0.0490(4) Uani d 1
N N5 0.41058(11) 0.13494(18) 0.19673(17) 0.0570(5) Uani d 1
C C6 0.24973(13) -0.0902(2) 0.5650(2) 0.0506(5) Uani d 1
C C7 0.25092(14) -0.1386(2) 0.6984(2) 0.0552(5) Uani d 1
H H7 0.2931 -0.2072 0.7432 0.066 Uiso calc 1
C C8 0.19055(13) -0.0858(2) 0.7631(2) 0.0535(5) Uani d 1
H H8 0.1917 -0.1194 0.8513 0.064 Uiso calc 1
C C9 0.12716(12) 0.0182(2) 0.69801(18) 0.0471(5) Uani d 1
C C10 0.06032(14) 0.0772(2) 0.7567(2) 0.0525(5) Uani d 1
H H10 0.0575 0.0456 0.8438 0.063 Uiso calc 1
C C11 0.00197(14) 0.1765(2) 0.6887(2) 0.0530(5) Uani d 1
H H11 -0.0407 0.2128 0.7294 0.064 Uiso calc 1
C C12 0.00365(13) 0.2289(2) 0.5539(2) 0.0507(5) Uani d 1
C C13 0.12898(12) 0.0672(2) 0.56609(19) 0.0455(5) Uani d 1
C C14 0.18880(12) 0.0155(2) 0.49655(18) 0.0484(5) Uani d 1
C C15 0.18271(13) 0.0648(2) 0.3490(2) 0.0588(6) Uani d 1
H H15A 0.1365 0.0094 0.2822 0.071 Uiso calc 1
H H15B 0.1639 0.1637 0.3387 0.071 Uiso calc 1
C C16 0.33329(15) 0.1654(2) 0.3767(2) 0.0638(6) Uani d 1
H H16A 0.3430 0.1690 0.4772 0.077 Uiso calc 1
H H16B 0.3077 0.2557 0.3370 0.077 Uiso calc 1
C C17 0.42259(15) 0.1407(3) 0.3465(2) 0.0698(7) Uani d 1
H H17A 0.4645 0.2169 0.3876 0.084 Uiso calc 1
H H17B 0.4490 0.0520 0.3893 0.084 Uiso calc 1
C C18 0.34652(13) 0.0235(2) 0.1345(2) 0.0565(5) Uani d 1
H H18A 0.3716 -0.0678 0.1719 0.068 Uiso calc 1
H H18B 0.3370 0.0222 0.0340 0.068 Uiso calc 1
C C19 0.25631(13) 0.0457(2) 0.16373(19) 0.0558(5) Uani d 1
H H19A 0.2291 0.1341 0.1214 0.067 Uiso calc 1
H H19B 0.2152 -0.0314 0.1227 0.067 Uiso calc 1
C C20 0.49746(16) 0.1123(3) 0.1694(3) 0.0822(8) Uani d 1
H H20A 0.5379 0.1894 0.2085 0.099 Uiso calc 1
H H20B 0.4883 0.1082 0.0700 0.099 Uiso calc 1
H H20C 0.5236 0.0245 0.2115 0.099 Uiso calc 1
H H1 0.3043(18) -0.092(3) 0.417(3) 0.107(9) Uiso d 1

loop_
_atom_site_aniso_label
_atom_site_aniso_U_11
_atom_site_aniso_U_22
_atom_site_aniso_U_33
_atom_site_aniso_U_12
_atom_site_aniso_U_13
_atom_site_aniso_U_23
O1 0.0681(10) 0.0675(10) 0.0633(10) 0.0177(7) 0.0287(8) 0.0060(7)
O2 0.0673(10) 0.0717(10) 0.0621(10) 0.0164(8) 0.0276(8) 0.0063(8)
O3 0.0511(8) 0.0612(9) 0.0469(8) 0.0076(6) 0.0210(6) 0.0021(6)
N4 0.0470(9) 0.0617(10) 0.0418(9) -0.0007(8) 0.0184(7) -0.0019(7)
N5 0.0529(10) 0.0658(11) 0.0559(10) -0.0037(8) 0.0217(8) 0.0024(8)
C6 0.0502(11) 0.0537(12) 0.0499(11) -0.0005(9) 0.0179(9) -0.0016(9)
C7 0.0526(11) 0.0600(13) 0.0510(12) 0.0015(10) 0.0119(10) 0.0065(10)
C8 0.0566(12) 0.0598(12) 0.0434(10) -0.0070(10) 0.0137(9) 0.0040(9)
C9 0.0488(10) 0.0532(11) 0.0408(10) -0.0086(9) 0.0155(9) -0.0037(8)
C10 0.0577(12) 0.0604(12) 0.0420(10) -0.0081(10) 0.0186(9) -0.0039(9)
C11 0.0557(12) 0.0601(13) 0.0489(11) -0.0047(10) 0.0242(10) -0.0075(10)
C12 0.0495(11) 0.0562(12) 0.0496(11) -0.0030(10) 0.0197(10) -0.0065(9)
C13 0.0437(10) 0.0484(11) 0.0441(11) -0.0007(8) 0.0126(9) -0.0013(8)
C14 0.0460(10) 0.0572(12) 0.0437(10) 0.0004(9) 0.0159(9) -0.0001(9)
C15 0.0518(12) 0.0777(15) 0.0508(12) 0.0094(10) 0.0210(10) 0.0095(10)
C16 0.0708(14) 0.0702(15) 0.0533(12) -0.0131(11) 0.0226(11) -0.0149(10)
C17 0.0592(13) 0.0911(18) 0.0593(14) -0.0175(12) 0.0176(11) -0.0095(12)
C18 0.0616(12) 0.0662(13) 0.0461(11) 0.0004(11) 0.0227(10) -0.0011(9)
C19 0.0546(12) 0.0709(14) 0.0426(11) -0.0024(10) 0.0153(9) -0.0028(9)
C20 0.0641(15) 0.105(2) 0.0864(18) -0.0046(14) 0.0366(14) 0.0032(15)

loop_
_atom_type_symbol
_atom_type_description
_atom_type_scat_dispersion_real
_atom_type_scat_dispersion_imag
_atom_type_scat_source
C C 0.0033 0.0016
;
International Tables for Crystallography
(Vol. C, Tables 4.2.6.8 and 6.1.1.4)
;
H H 0.0000 0.0000
;
International Tables for Crystallography
(Vol. C, Table 6.1.1.4)
;
N N 0.0061 0.0033
;
International Tables for Crystallography
(Vol. C, Tables 4.2.6.8 and 6.1.1.4)
;
O O 0.0106 0.0060
;
International Tables for Crystallography
(Vol. C, Tables 4.2.6.8 and 6.1.1.4)
;

loop_
_geom_angle_atom_site_label_1
_geom_angle_atom_site_label_2
_geom_angle_atom_site_label_3
_geom_angle
C6 O1 H1 105.1(15)
C13 O3 C12 122.33(15)
C16 N4 C19 109.05(15)
C16 N4 C15 112.12(15)
C19 N4 C15 111.59(15)
C18 N5 C17 109.58(15)
C18 N5 C20 111.11(17)
C17 N5 C20 110.52(18)
O1 C6 C14 121.37(17)
O1 C6 C7 117.59(18)
C14 C6 C7 121.03(18)
C8 C7 C6 120.47(19)
C8 C7 H7 119.8
C6 C7 H7 119.8
C7 C8 C9 120.69(18)
C7 C8 H8 119.7
C9 C8 H8 119.7
C8 C9 C13 117.62(17)
C8 C9 C10 124.42(17)
C13 C9 C10 117.96(18)
C11 C10 C9 121.20(18)
C11 C10 H10 119.4
C9 C10 H10 119.4
C10 C11 C12 121.47(18)
C10 C11 H11 119.3
C12 C11 H11 119.3
O2 C12 O3 116.46(17)
O2 C12 C11 126.57(18)
O3 C12 C11 116.97(18)
O3 C13 C14 116.53(16)
O3 C13 C9 120.07(16)
C14 C13 C9 123.38(18)
C13 C14 C6 116.77(16)
C13 C14 C15 120.91(17)
C6 C14 C15 122.18(16)
N4 C15 C14 112.61(16)
N4 C15 H15A 109.1
C14 C15 H15A 109.1
N4 C15 H15B 109.1
C14 C15 H15B 109.1
H15A C15 H15B 107.8
N4 C16 C17 109.76(16)
N4 C16 H16A 109.7
C17 C16 H16A 109.7
N4 C16 H16B 109.7
C17 C16 H16B 109.7
H16A C16 H16B 108.2
N5 C17 C16 111.21(18)
N5 C17 H17A 109.4
C16 C17 H17A 109.4
N5 C17 H17B 109.4
C16 C17 H17B 109.4
H17A C17 H17B 108.0
N5 C18 C19 111.37(16)
N5 C18 H18A 109.4
C19 C18 H18A 109.4
N5 C18 H18B 109.4
C19 C18 H18B 109.4
H18A C18 H18B 108.0
N4 C19 C18 109.93(15)
N4 C19 H19A 109.7
C18 C19 H19A 109.7
N4 C19 H19B 109.7
C18 C19 H19B 109.7
H19A C19 H19B 108.2
N5 C20 H20A 109.5
N5 C20 H20B 109.5
H20A C20 H20B 109.5
N5 C20 H20C 109.5
H20A C20 H20C 109.5
H20B C20 H20C 109.5

loop_
_geom_bond_atom_site_label_1
_geom_bond_atom_site_label_2
_geom_bond_distance
O1 C6 1.361(2)
O1 H1 1.02(3)
O2 C12 1.215(2)
O3 C13 1.382(2)
O3 C12 1.389(2)
N4 C16 1.463(2)
N4 C19 1.471(2)
N4 C15 1.475(2)
N5 C18 1.447(2)
N5 C17 1.451(3)
N5 C20 1.453(3)
C6 C14 1.399(3)
C6 C7 1.401(3)
C7 C8 1.368(3)
C7 H7 0.9300
C8 C9 1.399(3)
C8 H8 0.9300
C9 C13 1.401(2)
C9 C10 1.433(3)
C10 C11 1.334(3)
C10 H10 0.9300
C11 C12 1.438(3)
C11 H11 0.9300
C13 C14 1.390(2)
C14 C15 1.519(2)
C15 H15A 0.9700
C15 H15B 0.9700
C16 C17 1.505(3)
C16 H16A 0.9700
C16 H16B 0.9700
C17 H17A 0.9700
C17 H17B 0.9700
C18 C19 1.511(2)
C18 H18A 0.9700
C18 H18B 0.9700
C19 H19A 0.9700
C19 H19B 0.9700
C20 H20A 0.9600
C20 H20B 0.9600
C20 H20C 0.9600

loop_
_geom_hbond_atom_site_label_D
_geom_hbond_atom_site_label_H
_geom_hbond_atom_site_label_A
_geom_hbond_site_symmetry_A
_geom_hbond_distance_DH
_geom_hbond_distance_HA
_geom_hbond_distance_DA
_geom_hbond_angle_DHA
_geom_hbond_publ_flag
O1 H1 N4 . 1.02(3) 1.66(3) 2.607(2) 153(3) yes
C11 H11 O2 4_566 0.93 2.59 3.239(2) 128 yes
C15 H15B Cg1 4_554 0.97 2.99 3.802(2) 142 yes

loop_
_geom_torsion_atom_site_label_1
_geom_torsion_atom_site_label_2
_geom_torsion_atom_site_label_3
_geom_torsion_atom_site_label_4
_geom_torsion
O1 C6 C7 C8 -177.60(18)
C14 C6 C7 C8 1.8(3)
C6 C7 C8 C9 -0.6(3)
C7 C8 C9 C13 -1.0(3)
C7 C8 C9 C10 178.61(19)
C8 C9 C10 C11 179.86(19)
C13 C9 C10 C11 -0.6(3)
C9 C10 C11 C12 -0.1(3)
C13 O3 C12 O2 178.67(16)
C13 O3 C12 C11 -0.9(3)
C10 C11 C12 O2 -178.7(2)
C10 C11 C12 O3 0.8(3)
C12 O3 C13 C14 179.00(16)
C12 O3 C13 C9 0.3(3)
C8 C9 C13 O3 -179.94(16)
C10 C9 C13 O3 0.4(3)
C8 C9 C13 C14 1.5(3)
C10 C9 C13 C14 -178.15(17)
O3 C13 C14 C6 -178.98(16)
C9 C13 C14 C6 -0.3(3)
O3 C13 C14 C15 -3.3(3)
C9 C13 C14 C15 175.31(17)
O1 C6 C14 C13 178.06(17)
C7 C6 C14 C13 -1.3(3)
O1 C6 C14 C15 2.5(3)
C7 C6 C14 C15 -176.87(18)
C16 N4 C15 C14 -78.8(2)
C19 N4 C15 C14 158.52(16)
C13 C14 C15 N4 155.52(18)
C6 C14 C15 N4 -29.1(3)
C19 N4 C16 C17 -59.0(2)
C15 N4 C16 C17 176.87(17)
C18 N5 C17 C16 -57.7(2)
C20 N5 C17 C16 179.51(18)
N4 C16 C17 N5 59.5(2)
C17 N5 C18 C19 57.0(2)
C20 N5 C18 C19 179.46(18)
C16 N4 C19 C18 58.4(2)
C15 N4 C19 C18 -177.23(16)
N5 C18 C19 N4 -58.1(2)

_cod_database_fobs_code 2241924
